data_2236039
loop_
_publ_author_name
'Ioannou, Savvas'
'Moushi, Eleni'

_publ_section_title
;
 2,9-Diiodohexacyclo[9.3.1.1^2,6^.1^4,8^.1^9,13^.0^1,8^]octadecane
;
_journal_coeditor_code ZJ2079
_journal_issue 8
_journal_name_full 'Acta Crystallographica Section E'
_journal_page_first o2340
_journal_page_last o2341
_journal_paper_doi 10.1107/S1600536812026797
_journal_volume 68
_journal_year 2012
_chemical_formula_iupac 'C18 H24 I2'
_chemical_formula_moiety 'C18 H24 I2'
_chemical_formula_sum 'C18 H24 I2'
_chemical_formula_weight 494.17
_chemical_name_systematic
;
2,9-Diiodohexacyclo[9.3.1.1^2,6^.1^4,8^.1^9,13^.0^1,8^]octadecane
;
_space_group_IT_number 2
_symmetry_cell_setting triclinic
_symmetry_space_group_name_Hall '-P 1'
_symmetry_space_group_name_H-M 'P -1'
_atom_sites_solution_hydrogens geom
_atom_sites_solution_primary direct
_atom_sites_solution_secondary difmap
_audit_creation_method SHELXL-97
_cell_angle_alpha 67.964(11)
_cell_angle_beta 74.368(10)
_cell_angle_gamma 78.258(10)
_cell_formula_units_Z 1
_cell_length_a 6.8912(8)
_cell_length_b 6.9725(9)
_cell_length_c 8.9927(10)
_cell_measurement_reflns_used 1750
_cell_measurement_temperature 100(2)
_cell_measurement_theta_max 28.8161
_cell_measurement_theta_min 3.0838
_cell_volume 383.16(9)
_computing_cell_refinement 'CrysAlis CCD (Oxford Diffraction, 2008\\)'
_computing_data_collection 'CrysAlis CCD (Oxford Diffraction, 2008\\)'
_computing_data_reduction 'CrysAlis RED (Oxford Diffraction, 2008\\)'
_computing_molecular_graphics
;
DIAMOND (Brandenburg, 2006\\) and
<i>Mercury</i> (Macrae <i>et al.</i>, 2006\\)
;
_computing_publication_material 'WinGX (Farrugia, 1999\\) and publCIF (Westrip, 2010\\)'
_computing_structure_refinement 'SHELXL97 (Sheldrick, 2008\\)'
_computing_structure_solution 'SHELXS97 (Sheldrick, 2008\\)'
_diffrn_ambient_temperature 100(2)
_diffrn_detector_area_resol_mean 10.4223
_diffrn_measured_fraction_theta_full 0.999
_diffrn_measured_fraction_theta_max 0.999
_diffrn_measurement_device_type 'Oxford Diffraction SuperNova Dual (Cu at 0) Atlas'
_diffrn_measurement_method '\w scans'
_diffrn_radiation_monochromator mirror
_diffrn_radiation_source 'SuperNova (Mo) X-ray Source'
_diffrn_radiation_type MoK\a
_diffrn_radiation_wavelength 0.71073
_diffrn_reflns_av_R_equivalents 0.0403
_diffrn_reflns_av_sigmaI/netI 0.0474
_diffrn_reflns_limit_h_max 8
_diffrn_reflns_limit_h_min -8
_diffrn_reflns_limit_k_max 8
_diffrn_reflns_limit_k_min -8
_diffrn_reflns_limit_l_max 10
_diffrn_reflns_limit_l_min -10
_diffrn_reflns_number 2333
_diffrn_reflns_theta_full 24.99
_diffrn_reflns_theta_max 24.99
_diffrn_reflns_theta_min 3.09
_exptl_absorpt_coefficient_mu 4.093
_exptl_absorpt_correction_T_max 1.00000
_exptl_absorpt_correction_T_min 0.52661
_exptl_absorpt_correction_type multi-scan
_exptl_absorpt_process_details '(CrysAlis RED; Oxford Diffraction, 2008\\)'
_exptl_crystal_colour Colorless
_exptl_crystal_density_diffrn 2.141
_exptl_crystal_density_method 'not measured'
_exptl_crystal_description Polyhedral
_exptl_crystal_F_000 238
_exptl_crystal_size_max 0.18
_exptl_crystal_size_mid 0.05
_exptl_crystal_size_min 0.03
_refine_diff_density_max 1.499
_refine_diff_density_min -0.620
_refine_ls_extinction_method none
_refine_ls_goodness_of_fit_ref 1.100
_refine_ls_hydrogen_treatment constr
_refine_ls_matrix_type full
_refine_ls_number_parameters 91
_refine_ls_number_reflns 1346
_refine_ls_number_restraints 18
_refine_ls_restrained_S_all 1.093
_refine_ls_R_factor_all 0.0342
_refine_ls_R_factor_gt 0.0324
_refine_ls_shift/su_max 0.000
_refine_ls_shift/su_mean 0.000
_refine_ls_structure_factor_coef Fsqd
_refine_ls_weighting_details 'calc w=1/[\s^2^(Fo^2^)+(0.0358P)^2^+1.7753P] where P=(Fo^2^+2Fc^2^)/3'
_refine_ls_weighting_scheme calc
_refine_ls_wR_factor_gt 0.0834
_refine_ls_wR_factor_ref 0.0852
_reflns_number_gt 1284
_reflns_number_total 1346
_reflns_threshold_expression I>2sigma(I)
_cod_data_source_file zj2079.cif
_cod_data_source_block I
_cod_database_code 2236039
_cod_database_fobs_code 2236039

loop_
_symmetry_equiv_pos_as_xyz
'x, y, z'
'-x, -y, -z'

loop_
_atom_site_type_symbol
_atom_site_label
_atom_site_fract_x
_atom_site_fract_y
_atom_site_fract_z
_atom_site_U_iso_or_equiv
_atom_site_adp_type
_atom_site_calc_flag
_atom_site_refinement_flags
_atom_site_occupancy
_atom_site_symmetry_multiplicity
I I1 0.33440(5) 0.02562(5) 0.21656(4) 0.01697(17) Uani d . 1 1
C C1 0.0899(7) 0.4075(7) 0.0021(6) 0.0031(10) Uani d U 1 1
C C2 0.0901(8) 0.2866(8) 0.1856(6) 0.0050(10) Uani d . 1 1
C C3 -0.1085(8) 0.1932(7) 0.2800(6) 0.0050(10) Uani d . 1 1
H H3A -0.1001 0.1131 0.3930 0.006 Uiso calc R 1 1
H H3B -0.1335 0.1009 0.2306 0.006 Uiso calc R 1 1
C C4 -0.2820(8) 0.3723(8) 0.2741(6) 0.0055(10) Uani d U 1 1
H H4 -0.4107 0.3142 0.3315 0.007 Uiso calc R 1 1
C C5 -0.2919(8) 0.5004(8) 0.0951(6) 0.0054(10) Uani d U 1 1
H H5A -0.4017 0.6128 0.0921 0.006 Uiso calc R 1 1
H H5B -0.3203 0.4124 0.0436 0.006 Uiso calc R 1 1
C C6 0.1293(8) 0.4238(8) 0.2722(6) 0.0056(10) Uani d . 1 1
H H6A 0.1357 0.3414 0.3853 0.007 Uiso calc R 1 1
H H6B 0.2576 0.4803 0.2173 0.007 Uiso calc R 1 1
C C7 -0.0445(8) 0.6011(8) 0.2666(6) 0.0053(10) Uani d . 1 1
H H7 -0.0197 0.6915 0.3191 0.006 Uiso calc R 1 1
C C8 -0.0557(8) 0.7290(8) 0.0884(6) 0.0052(10) Uani d . 1 1
H H8A 0.0695 0.7912 0.0319 0.006 Uiso calc R 1 1
H H8B -0.1661 0.8408 0.0861 0.006 Uiso calc R 1 1
C C9 -0.2454(8) 0.5112(8) 0.3588(6) 0.0072(10) Uani d . 1 1
H H9A -0.2393 0.4303 0.4722 0.009 Uiso calc R 1 1
H H9B -0.3554 0.6230 0.3576 0.009 Uiso calc R 1 1

loop_
_atom_site_aniso_label
_atom_site_aniso_U_11
_atom_site_aniso_U_22
_atom_site_aniso_U_33
_atom_site_aniso_U_12
_atom_site_aniso_U_13
_atom_site_aniso_U_23
I1 0.0167(2) 0.0151(2) 0.0163(3) 0.00018(16) -0.00330(17) -0.00354(17)
C1 0.0030(13) 0.0030(13) 0.0038(13) -0.0003(9) -0.0010(9) -0.0017(9)
C2 0.005(2) 0.006(2) 0.006(2) 0.0000(19) -0.002(2) -0.003(2)
C3 0.008(2) 0.002(2) 0.005(2) -0.0021(19) -0.001(2) -0.0014(19)
C4 0.0049(13) 0.0056(13) 0.0058(13) -0.0009(9) -0.0009(9) -0.0017(9)
C5 0.0045(13) 0.0057(13) 0.0057(13) -0.0008(9) -0.0008(9) -0.0016(9)
C6 0.005(2) 0.009(2) 0.003(2) -0.001(2) -0.001(2) -0.002(2)
C7 0.005(2) 0.006(2) 0.007(3) -0.001(2) -0.002(2) -0.004(2)
C8 0.007(2) 0.006(2) 0.004(2) -0.003(2) 0.000(2) -0.002(2)
C9 0.007(2) 0.008(2) 0.005(3) -0.002(2) 0.001(2) -0.001(2)

loop_
_atom_type_symbol
_atom_type_description
_atom_type_scat_dispersion_real
_atom_type_scat_dispersion_imag
_atom_type_scat_source
C C 0.0030 0.0020 'International Tables Vol C Tables 4.2.6.8 and 6.1.1.4'
H H 0.0000 0.0000 'International Tables Vol C Tables 4.2.6.8 and 6.1.1.4'
I I -0.4740 1.8120 'International Tables Vol C Tables 4.2.6.8 and 6.1.1.4'

loop_
_geom_angle_atom_site_label_1
_geom_angle_atom_site_label_2
_geom_angle_atom_site_label_3
_geom_angle_site_symmetry_1
_geom_angle_site_symmetry_3
_geom_angle
C2 C1 C8 . 2_565 113.1(4)
C2 C1 C5 . 2_565 112.8(4)
C8 C1 C5 2_565 2_565 106.0(4)
C2 C1 C1 . 2_565 106.0(5)
C8 C1 C1 2_565 2_565 109.7(5)
C5 C1 C1 2_565 2_565 109.2(5)
C3 C2 C6 . . 108.4(4)
C3 C2 C1 . . 112.5(4)
C6 C2 C1 . . 112.2(4)
C3 C2 I1 . . 106.6(3)
C6 C2 I1 . . 105.3(3)
C1 C2 I1 . . 111.4(3)
C2 C3 C4 . . 108.4(4)
C2 C3 H3A . . 110.0
C4 C3 H3A . . 110.0
C2 C3 H3B . . 110.0
C4 C3 H3B . . 110.0
H3A C3 H3B . . 108.4
C9 C4 C5 . . 109.9(4)
C9 C4 C3 . . 109.5(4)
C5 C4 C3 . . 109.7(4)
C9 C4 H4 . . 109.2
C5 C4 H4 . . 109.2
C3 C4 H4 . . 109.2
C4 C5 C1 . 2_565 111.3(4)
C4 C5 H5A . . 109.4
C1 C5 H5A 2_565 . 109.4
C4 C5 H5B . . 109.4
C1 C5 H5B 2_565 . 109.4
H5A C5 H5B . . 108.0
C7 C6 C2 . . 108.3(4)
C7 C6 H6A . . 110.0
C2 C6 H6A . . 110.0
C7 C6 H6B . . 110.0
C2 C6 H6B . . 110.0
H6A C6 H6B . . 108.4
C8 C7 C9 . . 109.7(4)
C8 C7 C6 . . 109.9(4)
C9 C7 C6 . . 109.8(4)
C8 C7 H7 . . 109.1
C9 C7 H7 . . 109.1
C6 C7 H7 . . 109.1
C7 C8 C1 . 2_565 111.4(4)
C7 C8 H8A . . 109.3
C1 C8 H8A 2_565 . 109.3
C7 C8 H8B . . 109.3
C1 C8 H8B 2_565 . 109.3
H8A C8 H8B . . 108.0
C4 C9 C7 . . 108.3(4)
C4 C9 H9A . . 110.0
C7 C9 H9A . . 110.0
C4 C9 H9B . . 110.0
C7 C9 H9B . . 110.0
H9A C9 H9B . . 108.4

loop_
_geom_bond_atom_site_label_1
_geom_bond_atom_site_label_2
_geom_bond_site_symmetry_2
_geom_bond_distance
I1 C2 . 2.202(5)
C1 C2 . 1.545(7)
C1 C8 2_565 1.549(6)
C1 C5 2_565 1.550(7)
C1 C1 2_565 1.593(9)
C2 C3 . 1.529(7)
C2 C6 . 1.541(7)
C3 C4 . 1.539(7)
C3 H3A . 0.9700
C3 H3B . 0.9700
C4 C9 . 1.529(7)
C4 C5 . 1.532(7)
C4 H4 . 0.9800
C5 C1 2_565 1.550(7)
C5 H5A . 0.9700
C5 H5B . 0.9700
C6 C7 . 1.532(7)
C6 H6A . 0.9700
C6 H6B . 0.9700
C7 C8 . 1.528(7)
C7 C9 . 1.530(7)
C7 H7 . 0.9800
C8 C1 2_565 1.549(6)
C8 H8A . 0.9700
C8 H8B . 0.9700
C9 H9A . 0.9700
C9 H9B . 0.9700

loop_
_geom_torsion_atom_site_label_1
_geom_torsion_atom_site_label_2
_geom_torsion_atom_site_label_3
_geom_torsion_atom_site_label_4
_geom_torsion_site_symmetry_1
_geom_torsion_site_symmetry_4
_geom_torsion
C8 C1 C2 C3 2_565 . -58.8(5)
C5 C1 C2 C3 2_565 . -179.0(4)
C1 C1 C2 C3 2_565 . 61.4(6)
C8 C1 C2 C6 2_565 . 178.6(4)
C5 C1 C2 C6 2_565 . 58.4(5)
C1 C1 C2 C6 2_565 . -61.1(6)
C8 C1 C2 I1 2_565 . 60.8(5)
C5 C1 C2 I1 2_565 . -59.4(4)
C1 C1 C2 I1 2_565 . -178.9(4)
C6 C2 C3 C4 . . 62.2(5)
C1 C2 C3 C4 . . -62.4(5)
I1 C2 C3 C4 . . 175.2(3)
C2 C3 C4 C9 . . -62.1(5)
C2 C3 C4 C5 . . 58.6(5)
C9 C4 C5 C1 . 2_565 61.2(5)
C3 C4 C5 C1 . 2_565 -59.2(5)
C3 C2 C6 C7 . . -62.1(5)
C1 C2 C6 C7 . . 62.7(5)
I1 C2 C6 C7 . . -175.9(3)
C2 C6 C7 C8 . . -59.0(5)
C2 C6 C7 C9 . . 61.7(5)
C9 C7 C8 C1 . 2_565 -61.8(5)
C6 C7 C8 C1 . 2_565 59.0(5)
C5 C4 C9 C7 . . -59.8(5)
C3 C4 C9 C7 . . 60.8(5)
C8 C7 C9 C4 . . 60.0(5)
C6 C7 C9 C4 . . -60.9(5)
